data_7061538
loop_
_publ_author_name
'Gond, M. K.'
'Pandey, Shivendra Kumar'
'Singh, R.'
'Bharty, Manoj K.'
'Manna, Partha Pratim'
'Singh, V. K.'
'Maiti, B.'
'Prasad, L. B.'
'Butcher, R. J.'

_publ_section_title
;
 &#x000D; In vitro and In silico anticancer activities of Mn(ii), Co(ii),
 and Ni(ii) complexes: synthesis, characterization, crystal structures,
 and DFT studies
;
_journal_name_full 'New Journal of Chemistry'
_journal_paper_doi 10.1039/D2NJ00264G
_journal_year 2022
_chemical_formula_moiety 'C26 H28 N8 Ni O4 S2'
_chemical_formula_sum 'C26 H28 N8 Ni O4 S2'
_chemical_formula_weight 639.39
_space_group_crystal_system monoclinic
_space_group_IT_number 15
_space_group_name_Hall '-C 2yc'
_space_group_name_H-M_alt 'C 1 2/c 1'
_atom_sites_solution_hydrogens geom
_audit_creation_method SHELXL-2018/3
_audit_update_record
;
2021-08-14 deposited with the CCDC.	2022-05-19 downloaded from the CCDC.
;
_cell_angle_alpha 90
_cell_angle_beta 122.865(3)
_cell_angle_gamma 90
_cell_formula_units_Z 4
_cell_length_a 25.943(2)
_cell_length_b 8.5434(6)
_cell_length_c 15.7440(13)
_cell_measurement_reflns_used 2926
_cell_measurement_temperature 100(2)
_cell_measurement_theta_max 30.46
_cell_measurement_theta_min 2.56
_cell_volume 2931.0(4)
_computing_cell_refinement 'Bruker SAINT'
_computing_data_collection 'Bruker APEX2'
_computing_data_reduction 'Bruker SAINT'
_computing_molecular_graphics 'Bruker SHELXTL (Sheldrick 2008)'
_computing_publication_material 'Bruker SHELXTL (Sheldrick 2008)'
_computing_structure_refinement 'SHELXL-2018/3 (Sheldrick, 2018)'
_computing_structure_solution 'SHELXT (Sheldrick 2015a)'
_diffrn_ambient_temperature 100(2)
_diffrn_measured_fraction_theta_full 0.992
_diffrn_measured_fraction_theta_max 0.984
_diffrn_measurement_device_type 'Bruker APEX-II CCD'
_diffrn_measurement_method '\f and \w scans'
_diffrn_radiation_type MoK\a
_diffrn_radiation_wavelength 0.71073
_diffrn_reflns_av_R_equivalents 0.0629
_diffrn_reflns_av_unetI/netI 0.1028
_diffrn_reflns_Laue_measured_fraction_full 0.992
_diffrn_reflns_Laue_measured_fraction_max 0.984
_diffrn_reflns_limit_h_max 17
_diffrn_reflns_limit_h_min -36
_diffrn_reflns_limit_k_max 12
_diffrn_reflns_limit_k_min -12
_diffrn_reflns_limit_l_max 22
_diffrn_reflns_limit_l_min -19
_diffrn_reflns_number 4417
_diffrn_reflns_point_group_measured_fraction_full 0.992
_diffrn_reflns_point_group_measured_fraction_max 0.984
_diffrn_reflns_theta_full 25.242
_diffrn_reflns_theta_max 30.539
_diffrn_reflns_theta_min 2.561
_exptl_absorpt_coefficient_mu 0.851
_exptl_absorpt_correction_T_max 0.7461
_exptl_absorpt_correction_T_min 0.4779
_exptl_absorpt_correction_type multi-scan
_exptl_absorpt_process_details 'Sadabs (Sheldrick, 1996)'
_exptl_crystal_colour red
_exptl_crystal_density_diffrn 1.449
_exptl_crystal_description prism
_exptl_crystal_F_000 1328
_exptl_crystal_size_max 0.21
_exptl_crystal_size_mid 0.15
_exptl_crystal_size_min 0.13
_refine_diff_density_max 0.978
_refine_diff_density_min -0.681
_refine_diff_density_rms 0.118
_refine_ls_extinction_method none
_refine_ls_goodness_of_fit_ref 1.057
_refine_ls_hydrogen_treatment mixed
_refine_ls_matrix_type full
_refine_ls_number_parameters 188
_refine_ls_number_reflns 4417
_refine_ls_number_restraints 0
_refine_ls_restrained_S_all 1.057
_refine_ls_R_factor_all 0.1294
_refine_ls_R_factor_gt 0.0615
_refine_ls_shift/su_max 0.000
_refine_ls_shift/su_mean 0.000
_refine_ls_structure_factor_coef Fsqd
_refine_ls_weighting_details 'w=1/[\s^2^(Fo^2^)+(0.0714P)^2^+3.2545P] where P=(Fo^2^+2Fc^2^)/3'
_refine_ls_weighting_scheme calc
_refine_ls_wR_factor_gt 0.1379
_refine_ls_wR_factor_ref 0.1852
_reflns_Friedel_coverage 0.000
_reflns_number_gt 2578
_reflns_number_total 4417
_reflns_threshold_expression 'I > 2\s(I)'
_cod_data_source_file d2nj00264g2.cif
_cod_data_source_block shelx_CCDC1
_cod_original_sg_symbol_H-M 'C 2/c'
_cod_database_code 7061538
_shelx_shelxl_version_number 2018/3
_shelx_space_group_comment
;
The symmetry employed for this shelxl refinement is uniquely defined
by the following loop, which should always be used as a source of
symmetry information in preference to the above space-group names.
They are only intended as comments.
;

loop_
_space_group_symop_operation_xyz
'x, y, z'
'-x, y, -z+1/2'
'x+1/2, y+1/2, z'
'-x+1/2, y+1/2, -z+1/2'
'-x, -y, -z'
'x, -y, z-1/2'
'-x+1/2, -y+1/2, -z'
'x+1/2, -y+1/2, z-1/2'

loop_
_atom_site_label
_atom_site_type_symbol
_atom_site_fract_x
_atom_site_fract_y
_atom_site_fract_z
_atom_site_U_iso_or_equiv
_atom_site_adp_type
_atom_site_occupancy
_atom_site_site_symmetry_order
_atom_site_calc_flag
_atom_site_refinement_flags_posn
_atom_site_refinement_flags_adp
_atom_site_refinement_flags_occupancy
_atom_site_disorder_assembly
_atom_site_disorder_group
Ni Ni 0.500000 0.61297(7) 0.250000 0.0239(2) Uani 1 2 d S T P . .
S1 S 0.45207(4) 0.23630(11) 0.42104(7) 0.0273(2) Uani 1 1 d . . . . .
O1 O 0.40707(11) 0.6047(3) 0.13946(18) 0.0251(5) Uani 1 1 d . . . . .
O2 O 0.28528(11) 0.3770(3) 0.11961(18) 0.0288(6) Uani 1 1 d . . . . .
N1 N 0.55471(13) 0.3935(3) 0.4640(2) 0.0266(7) Uani 1 1 d . . . . .
H1A H 0.568589 0.472976 0.446527 0.032 Uiso 1 1 calc R U . . .
N2 N 0.47065(13) 0.4457(3) 0.3128(2) 0.0253(6) Uani 1 1 d . . . . .
N3 N 0.40812(13) 0.4249(4) 0.2461(2) 0.0269(7) Uani 1 1 d . . . . .
H3B H 0.387975 0.357092 0.259598 0.032 Uiso 1 1 calc R U . . .
N4 N 0.48653(15) 0.7957(4) 0.3234(2) 0.0291(7) Uani 1 1 d . . . . .
H4B H 0.445908 0.805234 0.299473 0.051(14) Uiso 1 1 calc R . . . .
H4C H 0.507172 0.776241 0.391006 0.062(16) Uiso 1 1 calc R . . . .
C1 C 0.59926(15) 0.3210(4) 0.5554(3) 0.0239(7) Uani 1 1 d . . . . .
C2 C 0.64982(17) 0.4127(4) 0.6237(3) 0.0285(8) Uani 1 1 d . . . . .
H2A H 0.651658 0.519429 0.608661 0.034 Uiso 1 1 calc R U . . .
C3 C 0.69716(18) 0.3481(5) 0.7130(3) 0.0324(9) Uani 1 1 d . . . . .
H3A H 0.731448 0.410866 0.758767 0.039 Uiso 1 1 calc R U . . .
C4 C 0.69506(18) 0.1937(5) 0.7363(3) 0.0332(9) Uani 1 1 d . . . . .
H4A H 0.727493 0.150186 0.797937 0.040 Uiso 1 1 calc R U . . .
C5 C 0.64546(17) 0.1032(4) 0.6691(3) 0.0303(8) Uani 1 1 d . . . . .
H5A H 0.643839 -0.003135 0.685125 0.036 Uiso 1 1 calc R U . . .
C6 C 0.59746(16) 0.1650(4) 0.5779(3) 0.0274(8) Uani 1 1 d . . . . .
H6A H 0.563892 0.100653 0.531636 0.033 Uiso 1 1 calc R U . . .
C7 C 0.49353(16) 0.3622(4) 0.3974(3) 0.0239(7) Uani 1 1 d . . . . .
C8 C 0.37902(16) 0.5082(4) 0.1617(2) 0.0255(8) Uani 1 1 d . . . . .
C9 C 0.31345(16) 0.4856(4) 0.0945(3) 0.0265(8) Uani 1 1 d . . . . .
C10 C 0.27200(17) 0.5593(5) 0.0076(3) 0.0313(8) Uani 1 1 d . . . . .
H10A H 0.279963 0.639256 -0.025681 0.038 Uiso 1 1 calc R U . . .
C11 C 0.21408(17) 0.4927(5) -0.0237(3) 0.0368(9) Uani 1 1 d . . . . .
H11A H 0.175496 0.519542 -0.082271 0.044 Uiso 1 1 calc R U . . .
C12 C 0.22469(17) 0.3846(5) 0.0457(3) 0.0345(9) Uani 1 1 d . . . . .
H12A H 0.193826 0.321504 0.043404 0.041 Uiso 1 1 calc R U . . .
C13 C 0.5094(2) 0.9416(5) 0.3047(3) 0.0383(10) Uani 1 1 d . . . . .
H13A H 0.554650 0.947034 0.350027 0.046 Uiso 1 1 calc R U . . .
H13B H 0.491662 1.033598 0.318190 0.046 Uiso 1 1 calc R U . . .

loop_
_atom_site_aniso_label
_atom_site_aniso_U_11
_atom_site_aniso_U_22
_atom_site_aniso_U_33
_atom_site_aniso_U_23
_atom_site_aniso_U_13
_atom_site_aniso_U_12
Ni 0.0183(3) 0.0281(4) 0.0198(3) 0.000 0.0068(3) 0.000
S1 0.0207(5) 0.0308(5) 0.0246(4) 0.0038(4) 0.0085(4) 0.0000(3)
O1 0.0172(12) 0.0318(13) 0.0212(12) 0.0037(10) 0.0072(10) -0.0010(10)
O2 0.0192(13) 0.0384(15) 0.0250(12) -0.0003(11) 0.0094(11) -0.0056(11)
N1 0.0182(15) 0.0291(16) 0.0231(14) 0.0040(13) 0.0052(12) -0.0016(12)
N2 0.0163(15) 0.0314(15) 0.0211(14) 0.0008(13) 0.0056(12) -0.0010(12)
N3 0.0187(15) 0.0327(16) 0.0229(14) 0.0022(13) 0.0072(12) -0.0021(12)
N4 0.0257(18) 0.0338(17) 0.0251(16) 0.0010(14) 0.0119(13) 0.0011(13)
C1 0.0172(17) 0.0284(17) 0.0233(16) 0.0012(15) 0.0092(14) 0.0023(14)
C2 0.0223(19) 0.0271(18) 0.0277(18) -0.0024(15) 0.0080(15) -0.0018(14)
C3 0.027(2) 0.038(2) 0.0234(17) -0.0067(16) 0.0079(15) -0.0025(16)
C4 0.027(2) 0.042(2) 0.0235(17) 0.0018(17) 0.0086(15) 0.0051(16)
C5 0.0235(19) 0.0337(19) 0.0305(18) 0.0093(16) 0.0126(16) 0.0035(15)
C6 0.0209(18) 0.0313(18) 0.0260(17) -0.0009(16) 0.0101(15) -0.0002(15)
C7 0.0204(17) 0.0247(17) 0.0227(16) -0.0036(14) 0.0091(14) -0.0005(13)
C8 0.0202(18) 0.0293(18) 0.0222(16) -0.0015(15) 0.0084(14) 0.0016(14)
C9 0.0225(18) 0.0304(18) 0.0243(17) -0.0011(15) 0.0112(14) -0.0043(15)
C10 0.0186(18) 0.042(2) 0.0257(18) 0.0009(17) 0.0067(15) -0.0012(16)
C11 0.0165(18) 0.055(3) 0.0303(19) -0.001(2) 0.0069(15) 0.0022(17)
C12 0.0163(18) 0.050(2) 0.033(2) -0.0067(19) 0.0102(16) -0.0075(16)
C13 0.050(3) 0.0309(19) 0.036(2) -0.0034(18) 0.024(2) -0.0016(19)

loop_
_atom_type_symbol
_atom_type_description
_atom_type_scat_dispersion_real
_atom_type_scat_dispersion_imag
_atom_type_scat_source
C C 0.0033 0.0016 'International Tables Vol C Tables 4.2.6.8 and 6.1.1.4'
H H 0.0000 0.0000 'International Tables Vol C Tables 4.2.6.8 and 6.1.1.4'
Ni Ni 0.3393 1.1124 'International Tables Vol C Tables 4.2.6.8 and 6.1.1.4'
N N 0.0061 0.0033 'International Tables Vol C Tables 4.2.6.8 and 6.1.1.4'
O O 0.0106 0.0060 'International Tables Vol C Tables 4.2.6.8 and 6.1.1.4'
S S 0.1246 0.1234 'International Tables Vol C Tables 4.2.6.8 and 6.1.1.4'

loop_
_geom_angle_atom_site_label_1
_geom_angle_atom_site_label_2
_geom_angle_atom_site_label_3
_geom_angle
_geom_angle_site_symmetry_1
_geom_angle_site_symmetry_3
_geom_angle_publ_flag
O1 Ni O1 176.09(14) . 2_655 ?
O1 Ni N4 91.64(11) . 2_655 ?
O1 Ni N4 91.29(11) 2_655 2_655 ?
O1 Ni N4 91.29(11) . . ?
O1 Ni N4 91.64(11) 2_655 . ?
N4 Ni N4 82.83(17) 2_655 . ?
O1 Ni N2 79.53(10) . . ?
O1 Ni N2 97.78(10) 2_655 . ?
N4 Ni N2 169.73(12) 2_655 . ?
N4 Ni N2 92.06(12) . . ?
O1 Ni N2 97.78(10) . 2_655 ?
O1 Ni N2 79.53(10) 2_655 2_655 ?
N4 Ni N2 92.06(12) 2_655 2_655 ?
N4 Ni N2 169.73(12) . 2_655 ?
N2 Ni N2 94.30(17) . 2_655 ?
C8 O1 Ni 111.8(2) . . ?
C12 O2 C9 105.8(3) . . ?
C7 N1 C1 131.5(3) . . ?
C7 N1 H1A 114.3 . . ?
C1 N1 H1A 114.3 . . ?
C7 N2 N3 113.1(3) . . ?
C7 N2 Ni 139.1(2) . . ?
N3 N2 Ni 107.8(2) . . ?
C8 N3 N2 119.1(3) . . ?
C8 N3 H3B 120.4 . . ?
N2 N3 H3B 120.4 . . ?
C13 N4 Ni 108.4(2) . . ?
C13 N4 H4B 110.0 . . ?
Ni N4 H4B 110.0 . . ?
C13 N4 H4C 110.0 . . ?
Ni N4 H4C 110.0 . . ?
H4B N4 H4C 108.4 . . ?
C6 C1 C2 119.3(3) . . ?
C6 C1 N1 124.1(3) . . ?
C2 C1 N1 116.5(3) . . ?
C3 C2 C1 120.1(3) . . ?
C3 C2 H2A 119.9 . . ?
C1 C2 H2A 119.9 . . ?
C4 C3 C2 120.7(4) . . ?
C4 C3 H3A 119.7 . . ?
C2 C3 H3A 119.7 . . ?
C5 C4 C3 119.3(3) . . ?
C5 C4 H4A 120.4 . . ?
C3 C4 H4A 120.4 . . ?
C4 C5 C6 121.2(3) . . ?
C4 C5 H5A 119.4 . . ?
C6 C5 H5A 119.4 . . ?
C1 C6 C5 119.4(3) . . ?
C1 C6 H6A 120.3 . . ?
C5 C6 H6A 120.3 . . ?
N2 C7 N1 111.3(3) . . ?
N2 C7 S1 124.5(3) . . ?
N1 C7 S1 124.2(3) . . ?
O1 C8 N3 121.8(3) . . ?
O1 C8 C9 120.5(3) . . ?
N3 C8 C9 117.7(3) . . ?
C10 C9 O2 110.6(3) . . ?
C10 C9 C8 130.6(4) . . ?
O2 C9 C8 118.7(3) . . ?
C9 C10 C11 106.0(4) . . ?
C9 C10 H10A 127.0 . . ?
C11 C10 H10A 127.0 . . ?
C12 C11 C10 106.4(3) . . ?
C12 C11 H11A 126.8 . . ?
C10 C11 H11A 126.8 . . ?
C11 C12 O2 111.2(3) . . ?
C11 C12 H12A 124.4 . . ?
O2 C12 H12A 124.4 . . ?
N4 C13 C13 108.1(3) . 2_655 ?
N4 C13 H13A 110.1 . . ?
C13 C13 H13A 110.1 2_655 . ?
N4 C13 H13B 110.1 . . ?
C13 C13 H13B 110.1 2_655 . ?
H13A C13 H13B 108.4 . . ?

loop_
_geom_bond_atom_site_label_1
_geom_bond_atom_site_label_2
_geom_bond_distance
_geom_bond_site_symmetry_2
_geom_bond_publ_flag
Ni O1 2.072(2) . ?
Ni O1 2.072(2) 2_655 ?
Ni N4 2.082(3) 2_655 ?
Ni N4 2.082(3) . ?
Ni N2 2.101(3) . ?
Ni N2 2.101(3) 2_655 ?
S1 C7 1.699(4) . ?
O1 C8 1.268(4) . ?
O2 C12 1.358(4) . ?
O2 C9 1.365(4) . ?
N1 C7 1.373(4) . ?
N1 C1 1.409(4) . ?
N1 H1A 0.8800 . ?
N2 C7 1.333(4) . ?
N2 N3 1.385(4) . ?
N3 C8 1.324(4) . ?
N3 H3B 0.8800 . ?
N4 C13 1.477(5) . ?
N4 H4B 0.9100 . ?
N4 H4C 0.9100 . ?
C1 C6 1.386(5) . ?
C1 C2 1.399(5) . ?
C2 C3 1.384(5) . ?
C2 H2A 0.9500 . ?
C3 C4 1.378(6) . ?
C3 H3A 0.9500 . ?
C4 C5 1.376(5) . ?
C4 H4A 0.9500 . ?
C5 C6 1.397(5) . ?
C5 H5A 0.9500 . ?
C6 H6A 0.9500 . ?
C8 C9 1.448(5) . ?
C9 C10 1.352(5) . ?
C10 C11 1.421(5) . ?
C10 H10A 0.9500 . ?
C11 C12 1.340(6) . ?
C11 H11A 0.9500 . ?
C12 H12A 0.9500 . ?
C13 C13 1.515(8) 2_655 ?
C13 H13A 0.9900 . ?
C13 H13B 0.9900 . ?

loop_
_geom_hbond_atom_site_label_D
_geom_hbond_atom_site_label_H
_geom_hbond_atom_site_label_A
_geom_hbond_distance_DH
_geom_hbond_distance_HA
_geom_hbond_distance_DA
_geom_hbond_angle_DHA
_geom_hbond_site_symmetry_A
_geom_hbond_publ_flag
N1 H1A O1 0.88 2.10 2.941(4) 158.6 2_655 yes
N3 H3B S1 0.88 2.39 2.842(3) 112.3 . yes
N4 H4C S1 0.91 2.55 3.441(3) 167.3 5_666 yes
C6 H6A S1 0.95 2.70 3.254(4) 117.6 . yes
C13 H13B S1 0.99 2.91 3.855(4) 159.4 1_565 yes

loop_
_geom_torsion_atom_site_label_1
_geom_torsion_atom_site_label_2
_geom_torsion_atom_site_label_3
_geom_torsion_atom_site_label_4
_geom_torsion
_geom_torsion_site_symmetry_1
_geom_torsion_site_symmetry_2
_geom_torsion_site_symmetry_3
_geom_torsion_site_symmetry_4
_geom_torsion_publ_flag
C7 N2 N3 C8 176.0(3) . . . . ?
Ni N2 N3 C8 -1.2(4) . . . . ?
C7 N1 C1 C6 27.8(6) . . . . ?
C7 N1 C1 C2 -156.2(4) . . . . ?
C6 C1 C2 C3 -0.6(6) . . . . ?
N1 C1 C2 C3 -176.8(3) . . . . ?
C1 C2 C3 C4 -0.4(6) . . . . ?
C2 C3 C4 C5 0.6(6) . . . . ?
C3 C4 C5 C6 0.3(6) . . . . ?
C2 C1 C6 C5 1.4(6) . . . . ?
N1 C1 C6 C5 177.2(4) . . . . ?
C4 C5 C6 C1 -1.3(6) . . . . ?
N3 N2 C7 N1 -176.2(3) . . . . ?
Ni N2 C7 N1 -0.3(5) . . . . ?
N3 N2 C7 S1 2.5(4) . . . . ?
Ni N2 C7 S1 178.4(2) . . . . ?
C1 N1 C7 N2 -170.8(3) . . . . ?
C1 N1 C7 S1 10.5(6) . . . . ?
Ni O1 C8 N3 -0.6(4) . . . . ?
Ni O1 C8 C9 179.6(3) . . . . ?
N2 N3 C8 O1 1.3(5) . . . . ?
N2 N3 C8 C9 -178.9(3) . . . . ?
C12 O2 C9 C10 0.0(4) . . . . ?
C12 O2 C9 C8 178.2(3) . . . . ?
O1 C8 C9 C10 -4.3(6) . . . . ?
N3 C8 C9 C10 175.9(4) . . . . ?
O1 C8 C9 O2 177.9(3) . . . . ?
N3 C8 C9 O2 -1.9(5) . . . . ?
O2 C9 C10 C11 0.1(5) . . . . ?
C8 C9 C10 C11 -177.9(4) . . . . ?
C9 C10 C11 C12 -0.1(5) . . . . ?
C10 C11 C12 O2 0.1(5) . . . . ?
C9 O2 C12 C11 -0.1(4) . . . . ?
Ni N4 C13 C13 40.9(5) . . . 2_655 ?
